data_7706453
loop_
_publ_author_name
'Del Rosal, Iker'
'Lassalle, S\'ebastien'
'Dinoi, Chiara'
'Thieuleux, Chlo\'e'
'Maron, Laurent'
'Camp, Cl\'ement'

_publ_section_title
;
 Mechanistic investigations via DFT support the cooperative
 heterobimetallic C-H and O-H bond activation across Ta[double bond,
 length as m-dash]Ir multiple bonds.
;
_journal_issue 2
_journal_name_full 'Dalton transactions (Cambridge, England : 2003)'
_journal_page_first 504
_journal_page_last 510
_journal_paper_doi 10.1039/d0dt03818k
_journal_volume 50
_journal_year 2021
_chemical_formula_moiety 'C42 H51 Ir O4 Ta, C7 H8'
_chemical_formula_sum 'C49 H59 Ir O4 Ta'
_chemical_formula_weight 1085.11
_space_group_crystal_system monoclinic
_space_group_IT_number 14
_space_group_name_Hall '-P 2yn'
_space_group_name_H-M_alt 'P 1 21/n 1'
_atom_sites_solution_hydrogens geom
_atom_sites_solution_primary dual
_audit_creation_date 2019-05-07
_audit_creation_method
;
Olex2 1.2
(compiled 2018.05.29 svn.r3508 for OlexSys, GUI svn.r5506)
;
_audit_update_record
;
2020-07-21 deposited with the CCDC.	2020-11-16 downloaded from the CCDC.
;
_cell_angle_alpha 90
_cell_angle_beta 100.7350(10)
_cell_angle_gamma 90
_cell_formula_units_Z 4
_cell_length_a 11.14450(10)
_cell_length_b 21.29120(10)
_cell_length_c 18.95870(10)
_cell_measurement_reflns_used 30605
_cell_measurement_temperature 150
_cell_measurement_theta_max 29.3180
_cell_measurement_theta_min 3.7810
_cell_volume 4419.79(5)
_computing_cell_refinement 'CrysAlisPro 1.171.39.46 (Rigaku OD, 2018)'
_computing_data_collection 'CrysAlisPro 1.171.39.46 (Rigaku OD, 2018)'
_computing_data_reduction 'CrysAlisPro 1.171.39.46 (Rigaku OD, 2018)'
_computing_molecular_graphics 'Olex2 (Dolomanov et al., 2009)'
_computing_publication_material 'Olex2 (Dolomanov et al., 2009)'
_computing_structure_refinement 'ShelXL (Sheldrick, 2015)'
_computing_structure_solution 'ShelXT (Sheldrick, 2015)'
_diffrn_ambient_temperature 150
_diffrn_detector 'CCD plate'
_diffrn_detector_area_resol_mean 15.9897
_diffrn_detector_type Eos
_diffrn_measured_fraction_theta_full 0.998
_diffrn_measured_fraction_theta_max 0.884
_diffrn_measurement_details
;
List of Runs (angles in degrees, time in seconds):

  # Type    Start    End  Width  t~exp~   \w     \q     \k     \f   Frames
#--------------------------------------------------------------------------
  1  \w    -20.00  25.00   1.00   10.00    --  -14.17 -99.00  90.00   45
  2  \w    -13.00  88.00   1.00   10.00    --   16.83  19.00-180.00  101
  3  \w      0.00  84.00   1.00   10.00    --   16.83  57.00-120.00   84
  4  \w    -33.00  55.00   1.00   10.00    --  -14.17  38.00-120.00   88
  5  \w    -87.00 -34.00   1.00   10.00    --  -14.17 178.00 -60.00   53
  6  \w      0.00  84.00   1.00   10.00    --   16.83  57.00 -30.00   84
  7  \w    -20.00  27.00   1.00   10.00    --   16.83 -99.00   0.00   47
  8  \w    -20.00  56.00   1.00   10.00    --   16.83 -99.00 150.00   76
;
_diffrn_measurement_device 'four-circle diffractometer'
_diffrn_measurement_device_type 'Xcalibur, Eos, Nova'
_diffrn_measurement_method '\w scans'
_diffrn_orient_matrix_type 'CrysAlisPro convention (1999,Acta A55,543-557)'
_diffrn_orient_matrix_UB_11 -0.0634465000
_diffrn_orient_matrix_UB_12 0.0060009000
_diffrn_orient_matrix_UB_13 -0.0103984000
_diffrn_orient_matrix_UB_21 -0.0012223000
_diffrn_orient_matrix_UB_22 0.0124136000
_diffrn_orient_matrix_UB_23 0.0345746000
_diffrn_orient_matrix_UB_31 0.0130705000
_diffrn_orient_matrix_UB_32 0.0303246000
_diffrn_orient_matrix_UB_33 -0.0120915000
_diffrn_radiation_monochromator mirror
_diffrn_radiation_probe x-ray
_diffrn_radiation_type MoK\a
_diffrn_radiation_wavelength 0.71073
_diffrn_reflns_av_R_equivalents 0.0337
_diffrn_reflns_av_unetI/netI 0.0275
_diffrn_reflns_Laue_measured_fraction_full 0.998
_diffrn_reflns_Laue_measured_fraction_max 0.884
_diffrn_reflns_limit_h_max 14
_diffrn_reflns_limit_h_min -15
_diffrn_reflns_limit_k_max 29
_diffrn_reflns_limit_k_min -27
_diffrn_reflns_limit_l_max 25
_diffrn_reflns_limit_l_min -26
_diffrn_reflns_number 60033
_diffrn_reflns_point_group_measured_fraction_full 0.998
_diffrn_reflns_point_group_measured_fraction_max 0.884
_diffrn_reflns_theta_full 25.242
_diffrn_reflns_theta_max 29.723
_diffrn_reflns_theta_min 3.418
_diffrn_source 'micro-focus sealed X-ray tube'
_diffrn_source_type 'Mova (Mo) X-ray Source'
_exptl_absorpt_coefficient_mu 5.523
_exptl_absorpt_correction_T_max 0.779
_exptl_absorpt_correction_T_min 0.425
_exptl_absorpt_correction_type analytical
_exptl_absorpt_process_details
;
CrysAlisPro 1.171.39.46 (Rigaku Oxford Diffraction, 2018)
Analytical numeric absorption correction using a multifaceted crystal
			model based on expressions derived by R.C. Clark & J.S. Reid.
(Clark, R. C. & Reid, J. S. (1995). Acta Cryst. A51, 887-897)
Empirical absorption correction using spherical harmonics,
 implemented in SCALE3 ABSPACK scaling algorithm.
;
_exptl_crystal_colour colourless
_exptl_crystal_colour_primary colourless
_exptl_crystal_density_diffrn 1.631
_exptl_crystal_description plate
_exptl_crystal_F_000 2140
_exptl_crystal_size_max 0.198
_exptl_crystal_size_mid 0.092
_exptl_crystal_size_min 0.047
_refine_diff_density_max 2.144
_refine_diff_density_min -2.220
_refine_diff_density_rms 0.116
_refine_ls_extinction_coef 0.00010(3)
_refine_ls_extinction_expression Fc^*^=kFc[1+0.001xFc^2^\l^3^/sin(2\q)]^-1/4^
_refine_ls_extinction_method 'SHELXL-2018/3 (Sheldrick 2018)'
_refine_ls_goodness_of_fit_ref 1.078
_refine_ls_hydrogen_treatment constr
_refine_ls_matrix_type full
_refine_ls_number_parameters 511
_refine_ls_number_reflns 11121
_refine_ls_number_restraints 0
_refine_ls_restrained_S_all 1.078
_refine_ls_R_factor_all 0.0336
_refine_ls_R_factor_gt 0.0266
_refine_ls_shift/su_max 0.005
_refine_ls_shift/su_mean 0.000
_refine_ls_structure_factor_coef Fsqd
_refine_ls_weighting_details 'w=1/[\s^2^(Fo^2^)+(0.0162P)^2^+10.1876P] where P=(Fo^2^+2Fc^2^)/3'
_refine_ls_weighting_scheme calc
_refine_ls_wR_factor_gt 0.0538
_refine_ls_wR_factor_ref 0.0571
_reflns_Friedel_coverage 0.000
_reflns_number_gt 9897
_reflns_number_total 11121
_reflns_threshold_expression 'I > 2\s(I)'
_cod_data_source_file d0dt03818k2.cif
_cod_data_source_block pc37
_cod_database_code 7706453
_shelx_shelxl_version_number 2018/3
_chemical_oxdiff_formula 'C49 H60 Ir1 O4 Ta1'
_shelx_space_group_comment
;
The symmetry employed for this shelxl refinement is uniquely defined
by the following loop, which should always be used as a source of
symmetry information in preference to the above space-group names.
They are only intended as comments.
;
_reflns_odcompleteness_completeness 99.74
_reflns_odcompleteness_iscentric 1
_reflns_odcompleteness_theta 26.32
_olex2_refinement_description
;
1. Fixed Uiso
 At 1.2 times of:
  All C(H) groups
 At 1.5 times of:
  All C(H,H,H) groups
2.a Aromatic/amide H refined with riding coordinates:
 C5(H5), C21(H21), C13(H13), C4(H4), C11(H11), C3(H3), C19(H19), C12(H12),
 C29(H29), C20(H20), C27(H27), C28(H28), C47(H47), C44(H44), C46(H46), C45(H45),
  C48(H48)
2.b Idealised Me refined as rotating group:
 C7(H7A,H7B,H7C), C24(H24A,H24B,H24C), C15(H15A,H15B,H15C), C31(H31A,H31B,
 H31C), C8(H8A,H8B,H8C), C16(H16A,H16B,H16C), C23(H23A,H23B,H23C), C42(H42A,
 H42B,H42C), C38(H38A,H38B,H38C), C40(H40A,H40B,H40C), C32(H32A,H32B,H32C),
 C39(H39A,H39B,H39C), C41(H41A,H41B,H41C), C49(H49A,H49B,H49C)
;
_olex2_date_sample_data_collection 2019-04-30
_olex2_exptl_crystal_mounting_method 'The crystal was mounted on a nylon loop in perfluoroether oil'
_olex2_submission_original_sample_id PC37
_olex2_submission_special_instructions 'No special instructions were received'
_oxdiff_exptl_absorpt_empirical_details
;
Empirical correction (ABSPACK) includes:
- Absorption correction using spherical harmonics
- Frame scaling
;
_oxdiff_exptl_absorpt_empirical_full_max 1.424
_oxdiff_exptl_absorpt_empirical_full_min 0.695

loop_
_space_group_symop_operation_xyz
'x, y, z'
'-x+1/2, y+1/2, -z+1/2'
'-x, -y, -z'
'x-1/2, -y-1/2, z-1/2'

loop_
_atom_site_label
_atom_site_type_symbol
_atom_site_fract_x
_atom_site_fract_y
_atom_site_fract_z
_atom_site_U_iso_or_equiv
_atom_site_adp_type
_atom_site_occupancy
_atom_site_site_symmetry_order
_atom_site_calc_flag
_atom_site_refinement_flags_posn
_atom_site_refinement_flags_adp
_atom_site_refinement_flags_occupancy
_atom_site_disorder_assembly
_atom_site_disorder_group
Ta1 Ta 0.69800(2) 0.65300(2) 0.36838(2) 0.01665(4) Uani 1 1 d . . . . .
Ir1 Ir 0.86541(2) 0.73858(2) 0.37605(2) 0.02468(4) Uani 1 1 d . . . . .
O3 O 0.7029(2) 0.64931(10) 0.46984(11) 0.0216(5) Uani 1 1 d . . . . .
O1 O 0.6614(2) 0.63993(10) 0.26615(12) 0.0232(5) Uani 1 1 d . . . . .
O4 O 0.5361(2) 0.68734(11) 0.36005(12) 0.0230(5) Uani 1 1 d . . . . .
O2 O 0.7638(2) 0.57007(10) 0.37621(12) 0.0253(5) Uani 1 1 d . . . . .
C37 C 0.9720(3) 0.75836(16) 0.48701(18) 0.0262(7) Uani 1 1 d . . . . .
C34 C 0.8811(3) 0.83896(16) 0.41584(19) 0.0274(7) Uani 1 1 d . . . . .
C33 C 0.8700(3) 0.79943(16) 0.47547(19) 0.0270(7) Uani 1 1 d . . . . .
C25 C 0.4236(3) 0.68894(15) 0.31666(17) 0.0216(7) Uani 1 1 d . . . . .
C17 C 0.6988(3) 0.63075(15) 0.53772(16) 0.0208(6) Uani 1 1 d . . . . .
C9 C 0.7748(3) 0.50988(14) 0.35496(17) 0.0207(6) Uani 1 1 d . . . . .
C1 C 0.6265(3) 0.61753(14) 0.19879(16) 0.0187(6) Uani 1 1 d . . . . .
C35 C 0.9918(3) 0.82285(16) 0.39181(18) 0.0264(7) Uani 1 1 d . . . . .
C7 C 0.7728(3) 0.69429(17) 0.15859(18) 0.0277(7) Uani 1 1 d . . . . .
H7A H 0.741212 0.729629 0.182799 0.042 Uiso 1 1 calc GR . . . .
H7B H 0.794147 0.708820 0.113464 0.042 Uiso 1 1 calc GR . . . .
H7C H 0.845577 0.677165 0.189659 0.042 Uiso 1 1 calc GR . . . .
C36 C 1.0469(3) 0.77246(16) 0.43469(19) 0.0264(7) Uani 1 1 d . . . . .
C22 C 0.6088(3) 0.65637(16) 0.57176(18) 0.0250(7) Uani 1 1 d . . . . .
C2 C 0.6771(3) 0.64429(15) 0.14309(17) 0.0218(7) Uani 1 1 d . . . . .
C5 C 0.5065(3) 0.54808(16) 0.11415(19) 0.0294(8) Uani 1 1 d . . . . .
H5 H 0.448513 0.515099 0.103709 0.035 Uiso 1 1 calc R . . . .
C10 C 0.8548(3) 0.49621(16) 0.30829(18) 0.0239(7) Uani 1 1 d . . . . .
C30 C 0.3331(3) 0.64735(17) 0.32975(19) 0.0278(7) Uani 1 1 d . . . . .
C24 C 0.5192(3) 0.70445(18) 0.5357(2) 0.0328(8) Uani 1 1 d . . . . .
H24A H 0.530855 0.743890 0.562754 0.049 Uiso 1 1 calc GR . . . .
H24B H 0.435800 0.689141 0.534150 0.049 Uiso 1 1 calc GR . . . .
H24C H 0.532437 0.711662 0.486674 0.049 Uiso 1 1 calc GR . . . .
C15 C 0.9276(4) 0.54711(18) 0.2820(2) 0.0365(9) Uani 1 1 d . . . . .
H15A H 0.872260 0.576780 0.252723 0.055 Uiso 1 1 calc GR . . . .
H15B H 0.982745 0.528714 0.252995 0.055 Uiso 1 1 calc GR . . . .
H15C H 0.975532 0.569257 0.323163 0.055 Uiso 1 1 calc GR . . . .
C14 C 0.7085(3) 0.46289(15) 0.38316(18) 0.0246(7) Uani 1 1 d . . . . .
C18 C 0.7857(3) 0.58794(16) 0.57299(18) 0.0261(7) Uani 1 1 d . . . . .
C6 C 0.5410(3) 0.56816(15) 0.18506(17) 0.0222(7) Uani 1 1 d . . . . .
C26 C 0.4006(3) 0.73400(17) 0.26191(18) 0.0268(7) Uani 1 1 d . . . . .
C31 C 0.4975(4) 0.77889(18) 0.2490(2) 0.0353(9) Uani 1 1 d . . . . .
H31A H 0.533412 0.799594 0.294154 0.053 Uiso 1 1 calc GR . . . .
H31B H 0.461451 0.810563 0.213843 0.053 Uiso 1 1 calc GR . . . .
H31C H 0.561271 0.755891 0.230439 0.053 Uiso 1 1 calc GR . . . .
C8 C 0.4887(3) 0.53779(17) 0.2437(2) 0.0312(8) Uani 1 1 d . . . . .
H8A H 0.542430 0.503588 0.264897 0.047 Uiso 1 1 calc GR . . . .
H8B H 0.407623 0.520896 0.223948 0.047 Uiso 1 1 calc GR . . . .
H8C H 0.481840 0.568987 0.280771 0.047 Uiso 1 1 calc GR . . . .
C16 C 0.6225(4) 0.47869(18) 0.4321(2) 0.0329(8) Uani 1 1 d . . . . .
H16A H 0.664138 0.505318 0.471302 0.049 Uiso 1 1 calc GR . . . .
H16B H 0.594929 0.439941 0.452020 0.049 Uiso 1 1 calc GR . . . .
H16C H 0.551810 0.501197 0.405195 0.049 Uiso 1 1 calc GR . . . .
C21 C 0.6049(4) 0.63717(19) 0.64129(19) 0.0346(9) Uani 1 1 d . . . . .
H21 H 0.544046 0.653961 0.664982 0.041 Uiso 1 1 calc R . . . .
C13 C 0.7237(3) 0.40148(17) 0.3615(2) 0.0341(9) Uani 1 1 d . . . . .
H13 H 0.680256 0.368668 0.379634 0.041 Uiso 1 1 calc R . . . .
C4 C 0.5535(4) 0.57426(17) 0.05886(19) 0.0350(9) Uani 1 1 d . . . . .
H4 H 0.527812 0.559771 0.011027 0.042 Uiso 1 1 calc R . . . .
C23 C 0.8859(4) 0.56124(18) 0.5388(2) 0.0349(9) Uani 1 1 d . . . . .
H23A H 0.862308 0.519360 0.519653 0.052 Uiso 1 1 calc GR . . . .
H23B H 0.961240 0.558183 0.574755 0.052 Uiso 1 1 calc GR . . . .
H23C H 0.899620 0.588786 0.499614 0.052 Uiso 1 1 calc GR . . . .
C42 C 1.0038(4) 0.7141(2) 0.5492(2) 0.0483(12) Uani 1 1 d . . . . .
H42A H 0.928725 0.697062 0.561537 0.072 Uiso 1 1 calc GR . . . .
H42B H 1.049902 0.736681 0.590546 0.072 Uiso 1 1 calc GR . . . .
H42C H 1.053659 0.679648 0.536018 0.072 Uiso 1 1 calc GR . . . .
C38 C 0.7780(4) 0.8065(2) 0.5230(3) 0.0491(12) Uani 1 1 d . . . . .
H38A H 0.700367 0.820859 0.494543 0.074 Uiso 1 1 calc GR . . . .
H38B H 0.807426 0.837366 0.560658 0.074 Uiso 1 1 calc GR . . . .
H38C H 0.766010 0.765948 0.545150 0.074 Uiso 1 1 calc GR . . . .
C11 C 0.8653(3) 0.43389(17) 0.2884(2) 0.0325(8) Uani 1 1 d . . . . .
H11 H 0.918223 0.423474 0.256268 0.039 Uiso 1 1 calc R . . . .
C3 C 0.6386(4) 0.62205(17) 0.07382(18) 0.0302(8) Uani 1 1 d . . . . .
H3 H 0.671580 0.640045 0.035707 0.036 Uiso 1 1 calc R . . . .
C40 C 1.0414(5) 0.8563(2) 0.3343(2) 0.0494(12) Uani 1 1 d . . . . .
H40A H 1.090224 0.827038 0.311388 0.074 Uiso 1 1 calc GR . . . .
H40B H 1.092834 0.891315 0.355405 0.074 Uiso 1 1 calc GR . . . .
H40C H 0.973659 0.872381 0.298358 0.074 Uiso 1 1 calc GR . . . .
C19 C 0.7771(4) 0.57059(18) 0.64299(19) 0.0357(9) Uani 1 1 d . . . . .
H19 H 0.834769 0.541716 0.668055 0.043 Uiso 1 1 calc R . . . .
C12 C 0.8004(4) 0.38690(17) 0.3145(2) 0.0391(10) Uani 1 1 d . . . . .
H12 H 0.808459 0.344605 0.300092 0.047 Uiso 1 1 calc R . . . .
C32 C 0.3562(4) 0.60059(18) 0.3903(2) 0.0374(9) Uani 1 1 d . . . . .
H32A H 0.438672 0.606724 0.418182 0.056 Uiso 1 1 calc GR . . . .
H32B H 0.348737 0.557898 0.370642 0.056 Uiso 1 1 calc GR . . . .
H32C H 0.296221 0.606704 0.421471 0.056 Uiso 1 1 calc GR . . . .
C39 C 0.7981(4) 0.8932(2) 0.3895(3) 0.0517(12) Uani 1 1 d . . . . .
H39A H 0.802881 0.902452 0.339471 0.077 Uiso 1 1 calc GR . . . .
H39B H 0.823439 0.930286 0.419229 0.077 Uiso 1 1 calc GR . . . .
H39C H 0.713824 0.882280 0.392701 0.077 Uiso 1 1 calc GR . . . .
C29 C 0.2198(4) 0.6510(2) 0.2844(2) 0.0446(11) Uani 1 1 d . . . . .
H29 H 0.157386 0.622600 0.291298 0.054 Uiso 1 1 calc R . . . .
C20 C 0.6874(4) 0.5942(2) 0.6766(2) 0.0398(10) Uani 1 1 d . . . . .
H20 H 0.682381 0.581060 0.723863 0.048 Uiso 1 1 calc R . . . .
C41 C 1.1695(4) 0.7447(2) 0.4328(3) 0.0513(12) Uani 1 1 d . . . . .
H41A H 1.172177 0.701357 0.450543 0.077 Uiso 1 1 calc GR . . . .
H41B H 1.232878 0.769513 0.463328 0.077 Uiso 1 1 calc GR . . . .
H41C H 1.183920 0.744925 0.383379 0.077 Uiso 1 1 calc GR . . . .
C27 C 0.2851(4) 0.7355(2) 0.2191(2) 0.0406(10) Uani 1 1 d . . . . .
H27 H 0.267839 0.765659 0.181621 0.049 Uiso 1 1 calc R . . . .
C28 C 0.1951(4) 0.6943(2) 0.2299(2) 0.0509(12) Uani 1 1 d . . . . .
H28 H 0.116627 0.695806 0.199980 0.061 Uiso 1 1 calc R . . . .
C47 C 0.9265(5) 0.6362(3) -0.0793(3) 0.0635(14) Uani 1 1 d . . . . .
H47 H 0.957968 0.676455 -0.087543 0.076 Uiso 1 1 calc R . . . .
C44 C 0.8323(5) 0.5213(3) -0.0529(5) 0.093(3) Uani 1 1 d . . . . .
H44 H 0.798983 0.481671 -0.043847 0.112 Uiso 1 1 calc R . . . .
C46 C 0.8762(5) 0.5997(3) -0.1362(4) 0.0770(18) Uani 1 1 d . . . . .
H46 H 0.874825 0.613732 -0.183930 0.092 Uiso 1 1 calc R . . . .
C45 C 0.8274(6) 0.5421(4) -0.1237(4) 0.098(2) Uani 1 1 d . . . . .
H45 H 0.790519 0.516633 -0.162871 0.118 Uiso 1 1 calc R . . . .
C48 C 0.9324(6) 0.6153(3) -0.0095(4) 0.0808(18) Uani 1 1 d . . . . .
H48 H 0.969364 0.641017 0.029494 0.097 Uiso 1 1 calc R . . . .
C43 C 0.8862(5) 0.5592(3) 0.0035(4) 0.0755(18) Uani 1 1 d . . . . .
C49 C 0.8960(8) 0.5359(4) 0.0828(4) 0.117(3) Uani 1 1 d . . . . .
H49A H 0.814269 0.534362 0.094843 0.176 Uiso 1 1 calc GR . . . .
H49B H 0.947383 0.564946 0.115359 0.176 Uiso 1 1 calc GR . . . .
H49C H 0.932377 0.493869 0.087667 0.176 Uiso 1 1 calc GR . . . .

loop_
_atom_site_aniso_label
_atom_site_aniso_U_11
_atom_site_aniso_U_22
_atom_site_aniso_U_33
_atom_site_aniso_U_23
_atom_site_aniso_U_13
_atom_site_aniso_U_12
Ta1 0.01927(7) 0.01646(7) 0.01432(6) -0.00002(4) 0.00342(5) -0.00279(5)
Ir1 0.02872(7) 0.02724(8) 0.01790(7) -0.00328(5) 0.00390(5) -0.01287(5)
O3 0.0249(12) 0.0253(12) 0.0152(10) 0.0028(9) 0.0051(9) 0.0007(9)
O1 0.0281(12) 0.0233(12) 0.0179(11) -0.0034(9) 0.0034(9) -0.0083(9)
O4 0.0216(11) 0.0284(12) 0.0182(11) 0.0023(9) 0.0013(9) 0.0006(9)
O2 0.0317(13) 0.0188(11) 0.0263(12) -0.0015(9) 0.0081(10) -0.0001(10)
C37 0.0311(18) 0.0243(17) 0.0200(16) -0.0013(13) -0.0034(14) -0.0067(14)
C34 0.0268(17) 0.0237(17) 0.0292(18) -0.0048(14) -0.0012(14) -0.0026(14)
C33 0.0258(17) 0.0289(18) 0.0259(17) -0.0112(14) 0.0039(14) -0.0059(14)
C25 0.0214(15) 0.0258(17) 0.0179(15) -0.0034(13) 0.0044(12) 0.0025(13)
C17 0.0248(16) 0.0209(15) 0.0157(14) -0.0001(12) 0.0011(12) -0.0074(13)
C9 0.0230(16) 0.0171(15) 0.0198(15) 0.0016(12) -0.0018(13) 0.0020(12)
C1 0.0206(15) 0.0182(15) 0.0156(14) -0.0024(12) -0.0008(12) 0.0024(12)
C35 0.0322(18) 0.0235(17) 0.0220(16) -0.0050(13) 0.0008(14) -0.0115(14)
C7 0.0323(19) 0.0305(18) 0.0215(16) 0.0026(14) 0.0076(14) -0.0039(15)
C36 0.0220(16) 0.0252(17) 0.0314(18) -0.0112(14) 0.0030(14) -0.0060(13)
C22 0.0273(17) 0.0278(18) 0.0197(16) -0.0050(13) 0.0036(13) -0.0108(14)
C2 0.0252(16) 0.0204(16) 0.0190(15) 0.0003(12) 0.0020(13) 0.0046(13)
C5 0.0324(19) 0.0217(17) 0.0306(19) -0.0050(14) -0.0038(15) 0.0000(14)
C10 0.0219(16) 0.0248(17) 0.0229(16) -0.0029(13) -0.0014(13) 0.0014(13)
C30 0.0274(18) 0.0315(19) 0.0259(18) -0.0052(14) 0.0080(14) -0.0024(14)
C24 0.0317(19) 0.037(2) 0.0318(19) -0.0059(16) 0.0115(16) 0.0008(16)
C15 0.037(2) 0.033(2) 0.044(2) -0.0004(17) 0.0187(18) 0.0021(17)
C14 0.0240(16) 0.0185(16) 0.0288(18) 0.0062(13) -0.0012(14) 0.0023(13)
C18 0.0335(19) 0.0207(16) 0.0210(16) 0.0001(13) -0.0030(14) -0.0057(14)
C6 0.0234(16) 0.0194(15) 0.0220(16) -0.0011(13) -0.0003(13) 0.0016(13)
C26 0.0280(18) 0.0309(19) 0.0222(17) -0.0006(14) 0.0067(14) 0.0067(14)
C31 0.042(2) 0.0296(19) 0.036(2) 0.0134(16) 0.0103(18) 0.0077(17)
C8 0.0307(19) 0.0313(19) 0.0325(19) -0.0054(15) 0.0080(16) -0.0086(15)
C16 0.036(2) 0.0295(19) 0.034(2) 0.0049(15) 0.0090(16) -0.0046(16)
C21 0.038(2) 0.050(2) 0.0182(16) -0.0057(16) 0.0105(15) -0.0199(18)
C13 0.0286(19) 0.0224(18) 0.049(2) 0.0022(16) 0.0000(17) -0.0023(14)
C4 0.051(2) 0.0303(19) 0.0189(17) -0.0066(15) -0.0056(16) 0.0019(17)
C23 0.036(2) 0.031(2) 0.034(2) -0.0002(16) -0.0037(16) 0.0063(16)
C42 0.061(3) 0.040(2) 0.034(2) 0.0108(18) -0.017(2) -0.018(2)
C38 0.045(3) 0.055(3) 0.054(3) -0.022(2) 0.028(2) -0.017(2)
C11 0.0280(18) 0.0296(19) 0.039(2) -0.0079(16) 0.0048(16) 0.0070(15)
C3 0.044(2) 0.0265(18) 0.0192(16) 0.0029(14) 0.0046(15) 0.0029(16)
C40 0.065(3) 0.048(3) 0.038(2) -0.0016(19) 0.017(2) -0.033(2)
C19 0.045(2) 0.032(2) 0.0244(18) 0.0096(15) -0.0069(16) -0.0128(17)
C12 0.034(2) 0.0191(18) 0.062(3) -0.0098(17) 0.0011(19) 0.0029(15)
C32 0.039(2) 0.033(2) 0.045(2) 0.0044(17) 0.0198(19) -0.0057(17)
C39 0.046(3) 0.033(2) 0.068(3) 0.004(2) -0.010(2) 0.0063(19)
C29 0.025(2) 0.055(3) 0.054(3) -0.012(2) 0.0094(19) -0.0100(18)
C20 0.049(2) 0.051(3) 0.0180(17) 0.0095(17) 0.0029(17) -0.021(2)
C41 0.028(2) 0.046(3) 0.078(4) -0.023(2) 0.007(2) 0.0032(18)
C27 0.035(2) 0.054(3) 0.030(2) 0.0046(18) -0.0013(17) 0.0127(19)
C28 0.029(2) 0.076(3) 0.042(2) -0.004(2) -0.0091(19) 0.007(2)
C47 0.048(3) 0.075(4) 0.070(4) 0.014(3) 0.017(3) 0.008(3)
C44 0.038(3) 0.076(4) 0.159(8) 0.046(5) 0.001(4) 0.003(3)
C46 0.050(3) 0.099(5) 0.078(4) 0.020(4) -0.002(3) -0.012(3)
C45 0.064(4) 0.099(5) 0.114(6) 0.024(5) -0.026(4) -0.016(4)
C48 0.076(4) 0.071(4) 0.105(5) 0.007(4) 0.043(4) 0.009(3)
C43 0.045(3) 0.085(5) 0.100(5) 0.021(4) 0.024(3) 0.027(3)
C49 0.134(7) 0.112(6) 0.123(7) 0.041(5) 0.068(6) 0.034(5)

loop_
_atom_type_symbol
_atom_type_description
_atom_type_scat_dispersion_real
_atom_type_scat_dispersion_imag
_atom_type_scat_source
C C 0.0033 0.0016 'International Tables Vol C Tables 4.2.6.8 and 6.1.1.4'
H H 0.0000 0.0000 'International Tables Vol C Tables 4.2.6.8 and 6.1.1.4'
Ir Ir -1.4442 7.9887 'International Tables Vol C Tables 4.2.6.8 and 6.1.1.4'
O O 0.0106 0.0060 'International Tables Vol C Tables 4.2.6.8 and 6.1.1.4'
Ta Ta -0.7052 6.5227 'International Tables Vol C Tables 4.2.6.8 and 6.1.1.4'

loop_
_exptl_crystal_face_index_h
_exptl_crystal_face_index_k
_exptl_crystal_face_index_l
_exptl_crystal_face_perp_dist
1 -20 20 0.0459
-1 20 -20 0.0459
5 20 17 0.0895
-5 -20 -17 0.0895
-15 3 9 0.0235
15 -3 -9 0.0235

loop_
_geom_angle_atom_site_label_1
_geom_angle_atom_site_label_2
_geom_angle_atom_site_label_3
_geom_angle
_geom_angle_site_symmetry_1
_geom_angle_site_symmetry_3
_geom_angle_publ_flag
O3 Ta1 Ir1 94.98(7) . . ?
O3 Ta1 O1 165.03(9) . . ?
O3 Ta1 O4 87.08(9) . . ?
O1 Ta1 Ir1 99.99(7) . . ?
O1 Ta1 O4 87.28(10) . . ?
O4 Ta1 Ir1 113.03(7) . . ?
O2 Ta1 Ir1 112.59(7) . . ?
O2 Ta1 O3 86.86(10) . . ?
O2 Ta1 O1 87.19(10) . . ?
O2 Ta1 O4 134.32(10) . . ?
C37 Ir1 Ta1 115.60(9) . . ?
C37 Ir1 C34 61.18(12) . . ?
C37 Ir1 C33 36.46(13) . . ?
C37 Ir1 C35 61.49(12) . . ?
C34 Ir1 Ta1 133.85(9) . . ?
C34 Ir1 C33 36.78(13) . . ?
C34 Ir1 C35 36.93(13) . . ?
C33 Ir1 Ta1 110.53(9) . . ?
C35 Ir1 Ta1 170.75(9) . . ?
C35 Ir1 C33 61.55(13) . . ?
C36 Ir1 Ta1 145.96(10) . . ?
C36 Ir1 C37 37.45(13) . . ?
C36 Ir1 C34 61.55(12) . . ?
C36 Ir1 C33 61.80(12) . . ?
C36 Ir1 C35 36.62(13) . . ?
C17 O3 Ta1 165.0(2) . . ?
C1 O1 Ta1 166.6(2) . . ?
C25 O4 Ta1 143.1(2) . . ?
C9 O2 Ta1 155.1(2) . . ?
C33 C37 Ir1 72.76(19) . . ?
C33 C37 C36 108.4(3) . . ?
C33 C37 C42 125.1(4) . . ?
C36 C37 Ir1 70.68(19) . . ?
C36 C37 C42 126.1(4) . . ?
C42 C37 Ir1 128.5(2) . . ?
C33 C34 Ir1 72.28(19) . . ?
C33 C34 C35 108.4(3) . . ?
C33 C34 C39 125.0(4) . . ?
C35 C34 Ir1 71.68(19) . . ?
C35 C34 C39 126.2(4) . . ?
C39 C34 Ir1 127.6(3) . . ?
C37 C33 Ir1 70.78(19) . . ?
C37 C33 C34 107.4(3) . . ?
C37 C33 C38 126.1(4) . . ?
C34 C33 Ir1 70.94(19) . . ?
C34 C33 C38 126.0(4) . . ?
C38 C33 Ir1 130.1(3) . . ?
O4 C25 C30 119.3(3) . . ?
O4 C25 C26 119.0(3) . . ?
C30 C25 C26 121.7(3) . . ?
O3 C17 C22 118.5(3) . . ?
O3 C17 C18 119.9(3) . . ?
C22 C17 C18 121.5(3) . . ?
O2 C9 C10 119.2(3) . . ?
O2 C9 C14 118.4(3) . . ?
C10 C9 C14 122.3(3) . . ?
O1 C1 C2 118.8(3) . . ?
O1 C1 C6 120.2(3) . . ?
C2 C1 C6 121.0(3) . . ?
C34 C35 Ir1 71.39(19) . . ?
C34 C35 C40 125.2(4) . . ?
C36 C35 Ir1 70.63(19) . . ?
C36 C35 C34 107.8(3) . . ?
C36 C35 C40 127.0(4) . . ?
C40 C35 Ir1 126.0(2) . . ?
C37 C36 Ir1 71.87(18) . . ?
C37 C36 C41 125.6(4) . . ?
C35 C36 Ir1 72.75(19) . . ?
C35 C36 C37 107.9(3) . . ?
C35 C36 C41 125.9(4) . . ?
C41 C36 Ir1 127.3(3) . . ?
C17 C22 C24 121.9(3) . . ?
C21 C22 C17 118.4(3) . . ?
C21 C22 C24 119.8(3) . . ?
C1 C2 C7 120.7(3) . . ?
C3 C2 C1 118.5(3) . . ?
C3 C2 C7 120.8(3) . . ?
C4 C5 C6 122.4(3) . . ?
C9 C10 C15 120.6(3) . . ?
C11 C10 C9 117.7(3) . . ?
C11 C10 C15 121.6(3) . . ?
C25 C30 C32 121.8(3) . . ?
C29 C30 C25 117.1(3) . . ?
C29 C30 C32 121.0(4) . . ?
C9 C14 C16 121.3(3) . . ?
C13 C14 C9 117.1(3) . . ?
C13 C14 C16 121.6(3) . . ?
C17 C18 C23 122.8(3) . . ?
C19 C18 C17 117.4(4) . . ?
C19 C18 C23 119.8(3) . . ?
C1 C6 C8 121.9(3) . . ?
C5 C6 C1 117.5(3) . . ?
C5 C6 C8 120.6(3) . . ?
C25 C26 C31 121.3(3) . . ?
C27 C26 C25 118.1(4) . . ?
C27 C26 C31 120.5(3) . . ?
C20 C21 C22 121.4(4) . . ?
C12 C13 C14 121.8(4) . . ?
C5 C4 C3 119.1(3) . . ?
C12 C11 C10 121.3(4) . . ?
C4 C3 C2 121.6(3) . . ?
C20 C19 C18 121.8(4) . . ?
C11 C12 C13 119.8(3) . . ?
C28 C29 C30 122.4(4) . . ?
C19 C20 C21 119.6(3) . . ?
C28 C27 C26 121.3(4) . . ?
C29 C28 C27 119.3(4) . . ?
C46 C47 C48 120.8(6) . . ?
C43 C44 C45 119.2(6) . . ?
C47 C46 C45 119.2(6) . . ?
C46 C45 C44 119.9(7) . . ?
C43 C48 C47 120.6(7) . . ?
C44 C43 C49 119.9(7) . . ?
C48 C43 C44 120.2(7) . . ?
C48 C43 C49 119.8(7) . . ?

loop_
_geom_bond_atom_site_label_1
_geom_bond_atom_site_label_2
_geom_bond_distance
_geom_bond_site_symmetry_2
_geom_bond_publ_flag
Ta1 Ir1 2.59263(17) . ?
Ta1 O3 1.916(2) . ?
Ta1 O1 1.925(2) . ?
Ta1 O4 1.926(2) . ?
Ta1 O2 1.907(2) . ?
Ir1 C37 2.254(3) . ?
Ir1 C34 2.262(3) . ?
Ir1 C33 2.280(3) . ?
Ir1 C35 2.266(3) . ?
Ir1 C36 2.238(3) . ?
O3 C17 1.355(4) . ?
O1 C1 1.351(4) . ?
O4 C25 1.365(4) . ?
O2 C9 1.356(4) . ?
C37 C33 1.419(5) . ?
C37 C36 1.442(5) . ?
C37 C42 1.499(5) . ?
C34 C33 1.433(5) . ?
C34 C35 1.434(5) . ?
C34 C39 1.506(5) . ?
C33 C38 1.493(5) . ?
C25 C30 1.399(5) . ?
C25 C26 1.402(5) . ?
C17 C22 1.400(5) . ?
C17 C18 1.405(5) . ?
C9 C10 1.399(5) . ?
C9 C14 1.407(5) . ?
C1 C2 1.407(5) . ?
C1 C6 1.410(4) . ?
C35 C36 1.415(5) . ?
C35 C40 1.491(5) . ?
C7 C2 1.497(5) . ?
C36 C41 1.495(5) . ?
C22 C24 1.503(5) . ?
C22 C21 1.389(5) . ?
C2 C3 1.386(5) . ?
C5 C6 1.395(5) . ?
C5 C4 1.374(5) . ?
C10 C15 1.493(5) . ?
C10 C11 1.390(5) . ?
C30 C32 1.505(5) . ?
C30 C29 1.391(5) . ?
C14 C16 1.492(5) . ?
C14 C13 1.390(5) . ?
C18 C23 1.504(5) . ?
C18 C19 1.398(5) . ?
C6 C8 1.495(5) . ?
C26 C31 1.497(5) . ?
C26 C27 1.388(5) . ?
C21 C20 1.378(6) . ?
C13 C12 1.381(6) . ?
C4 C3 1.385(5) . ?
C11 C12 1.379(6) . ?
C19 C20 1.378(6) . ?
C29 C28 1.373(7) . ?
C27 C28 1.377(6) . ?
C47 C46 1.363(8) . ?
C47 C48 1.385(8) . ?
C44 C45 1.405(10) . ?
C44 C43 1.384(10) . ?
C46 C45 1.379(9) . ?
C48 C43 1.342(9) . ?
C43 C49 1.567(9) . ?

loop_
_exptl_oxdiff_crystal_face_indexfrac_h
_exptl_oxdiff_crystal_face_indexfrac_k
_exptl_oxdiff_crystal_face_indexfrac_l
_exptl_oxdiff_crystal_face_x
_exptl_oxdiff_crystal_face_y
_exptl_oxdiff_crystal_face_z
0.9980 -19.9570 19.9478 -0.3905 0.4407 -0.8333
-0.9980 19.9570 -19.9478 0.3905 -0.4407 0.8333
4.9881 19.9560 16.9585 -0.3731 0.8280 0.4653
-4.9881 -19.9560 -16.9585 0.3731 -0.8280 -0.4653
-14.9569 2.9965 8.9702 0.8737 0.3656 -0.2131
14.9569 -2.9965 -8.9702 -0.8737 -0.3656 0.2131
